data_7240659
loop_
_publ_author_name
'Bonjour, Olivier'
'Liblikas, Ilme'
'Pehk, T\~onis'
'Khai-Nghi, Truong'
'Rissanen, Kari'
'Vares, Lauri'
'Jannasch, Patric'

_publ_section_title
;
 Rigid biobased polycarbonates with good processability based on a
 spirocyclic diol derived from citric acid
;
_journal_issue 12
_journal_name_full 'Green Chemistry'
_journal_page_first 3940
_journal_page_last 3951
_journal_paper_doi 10.1039/D0GC00849D
_journal_volume 22
_journal_year 2020
_chemical_formula_moiety 'C20 H34 O6'
_chemical_formula_sum 'C20 H34 O6'
_chemical_formula_weight 370.47
_chemical_name_common 'trans-Spirodiol (CHCl3)'
_chemical_name_systematic 3-trans
_space_group_crystal_system monoclinic
_space_group_IT_number 14
_space_group_name_Hall '-P 2yn'
_space_group_name_H-M_alt 'P 1 21/n 1'
_atom_sites_solution_hydrogens mixed
_audit_creation_method SHELXL-2017/1
_audit_update_record
;
2020-02-28 deposited with the CCDC.	2020-06-05 downloaded from the CCDC.
;
_cell_angle_alpha 90
_cell_angle_beta 93.881(2)
_cell_angle_gamma 90
_cell_formula_units_Z 4
_cell_length_a 7.8705(5)
_cell_length_b 10.1489(7)
_cell_length_c 23.9418(13)
_cell_measurement_reflns_used 4986
_cell_measurement_temperature 120(2)
_cell_measurement_theta_max 28.6160
_cell_measurement_theta_min 2.6030
_cell_volume 1908.0(2)
_computing_cell_refinement 'CrysAlisPro 1.171.39.43c (Rigaku OD, 2018)'
_computing_data_collection 'CrysAlisPro 1.171.39.43c (Rigaku OD, 2018)'
_computing_data_reduction 'CrysAlisPro 1.171.39.43c (Rigaku OD, 2018)'
_computing_molecular_graphics 'PLATON (Spek, 2009)'
_computing_structure_refinement 'SHELXL-2017/1 (Sheldrick, 2017)'
_computing_structure_solution 'SHELXS2013 (Sheldrick, 2015)'
_diffrn_ambient_temperature 120(2)
_diffrn_detector 'CCD plate'
_diffrn_detector_type Atlas
_diffrn_measured_fraction_theta_full 0.999
_diffrn_measured_fraction_theta_max 0.999
_diffrn_measurement_device 'four-circle diffractometer'
_diffrn_measurement_device_type 'SuperNova, Dual, Cu at home/near, Atlas'
_diffrn_measurement_method '\w scans'
_diffrn_radiation_monochromator mirror
_diffrn_radiation_type MoK\a
_diffrn_radiation_wavelength 0.71073
_diffrn_reflns_av_unetI/netI 0.0755
_diffrn_reflns_Laue_measured_fraction_full 0.999
_diffrn_reflns_Laue_measured_fraction_max 0.999
_diffrn_reflns_limit_h_max 9
_diffrn_reflns_limit_h_min -9
_diffrn_reflns_limit_k_max 12
_diffrn_reflns_limit_k_min -12
_diffrn_reflns_limit_l_max 28
_diffrn_reflns_limit_l_min -1
_diffrn_reflns_number 3560
_diffrn_reflns_point_group_measured_fraction_full 0.999
_diffrn_reflns_point_group_measured_fraction_max 0.999
_diffrn_reflns_theta_full 25.242
_diffrn_reflns_theta_max 25.499
_diffrn_reflns_theta_min 2.180
_diffrn_source 'micro-focus sealed X-ray tube'
_diffrn_source_type 'SuperNova (Mo) X-ray Source'
_exptl_absorpt_coefficient_mu 0.094
_exptl_absorpt_correction_T_max 1.00000
_exptl_absorpt_correction_T_min 0.89559
_exptl_absorpt_correction_type multi-scan
_exptl_absorpt_process_details
;
CrysAlisPro 1.171.39.43c (Rigaku Oxford Diffraction, 2018)
Empirical absorption correction using spherical harmonics, 
implemented in SCALE3 ABSPACK scaling algorithm.
;
_exptl_crystal_colour colourless
_exptl_crystal_density_diffrn 1.290
_exptl_crystal_description plate
_exptl_crystal_F_000 808
_exptl_crystal_size_max 0.27
_exptl_crystal_size_mid 0.25
_exptl_crystal_size_min 0.08
_refine_diff_density_max 0.324
_refine_diff_density_min -0.323
_refine_diff_density_rms 0.071
_refine_ls_extinction_method none
_refine_ls_goodness_of_fit_ref 1.096
_refine_ls_hydrogen_treatment mixed
_refine_ls_matrix_type full
_refine_ls_number_parameters 293
_refine_ls_number_reflns 3560
_refine_ls_number_restraints 55
_refine_ls_restrained_S_all 1.100
_refine_ls_R_factor_all 0.1292
_refine_ls_R_factor_gt 0.0997
_refine_ls_shift/su_max 0.000
_refine_ls_shift/su_mean 0.000
_refine_ls_structure_factor_coef Fsqd
_refine_ls_weighting_details 'w=1/[\s^2^(Fo^2^)+(0.0819P)^2^+4.3017P] where P=(Fo^2^+2Fc^2^)/3'
_refine_ls_weighting_scheme calc
_refine_ls_wR_factor_gt 0.2398
_refine_ls_wR_factor_ref 0.2549
_reflns_Friedel_coverage 0.000
_reflns_number_gt 2545
_reflns_number_total 3560
_reflns_threshold_expression 'I > 2\s(I)'
_cod_data_source_file d0gc00849d3.cif
_cod_data_source_block 3-trans
_cod_depositor_comments
;Adding full bibliography for 7240659.cif.

 Adding full bibliography for 7240659.cif.
;
_cod_original_sg_symbol_H-M 'P 21/n'
_cod_database_code 7240659
_shelx_shelxl_version_number 2017/1
_shelx_space_group_comment
;
The symmetry employed for this shelxl refinement is uniquely defined
by the following loop, which should always be used as a source of
symmetry information in preference to the above space-group names.
They are only intended as comments.
;
_shelx_estimated_absorpt_t_min 0.975
_shelx_estimated_absorpt_t_max 0.993
_oxdiff_exptl_absorpt_empirical_full_min 0.816
_oxdiff_exptl_absorpt_empirical_full_max 1.237
_oxdiff_exptl_absorpt_empirical_details
;
Empirical correction (ABSPACK) includes:
- Absorption correction using spherical harmonics
- Frame scaling
;

loop_
_space_group_symop_operation_xyz
'x, y, z'
'-x+1/2, y+1/2, -z+1/2'
'-x, -y, -z'
'x-1/2, -y-1/2, z-1/2'

loop_
_atom_site_label
_atom_site_type_symbol
_atom_site_fract_x
_atom_site_fract_y
_atom_site_fract_z
_atom_site_U_iso_or_equiv
_atom_site_adp_type
_atom_site_occupancy
_atom_site_site_symmetry_order
_atom_site_calc_flag
_atom_site_refinement_flags_posn
_atom_site_refinement_flags_adp
_atom_site_refinement_flags_occupancy
_atom_site_disorder_assembly
_atom_site_disorder_group
O1 O 0.1317(6) 0.7884(3) 0.30994(14) 0.0502(10) Uani 1 1 d . . . . .
O2 O 0.3584(4) 0.7743(3) 0.37808(15) 0.0362(8) Uani 1 1 d . . . . .
O3 O 0.0785(4) 0.8941(3) 0.48089(12) 0.0325(8) Uani 1 1 d D . . . .
H3O H -0.007(9) 0.939(8) 0.497(4) 0.039 Uiso 0.5 1 d D U P . .
H3P H 0.158(10) 0.950(8) 0.498(4) 0.039 Uiso 0.5 1 d D U P . .
O4 O 0.6227(4) 0.6917(3) 0.13139(13) 0.0337(8) Uani 1 1 d . . . . .
O5 O 0.8374(5) 0.6418(3) 0.19949(13) 0.0398(9) Uani 1 1 d . . . . .
O6 O 0.9039(4) 0.5872(3) 0.02425(12) 0.0353(8) Uani 1 1 d D . . . .
H6O H 0.947(9) 0.526(4) -0.0016(8) 0.042 Uiso 0.5 1 d D U P . .
H6P H 0.805206 0.609581 0.015526 0.042 Uiso 0.5 1 d DR U P . .
C1 C 0.5505(11) 0.7908(7) 0.2716(4) 0.0275(19) Uani 0.593(10) 1 d D . P A 1
H1 H 0.629729 0.811387 0.304878 0.033 Uiso 0.593(10) 1 calc R U P A 1
C2 C 0.3782(11) 0.8545(8) 0.2799(3) 0.0275(18) Uani 0.593(10) 1 d D . P A 1
H2A H 0.391264 0.943872 0.296237 0.033 Uiso 0.593(10) 1 calc R U P A 1
H2B H 0.306154 0.859099 0.244457 0.033 Uiso 0.593(10) 1 calc R U P A 1
C3 C 0.3072(8) 0.7580(5) 0.3209(2) 0.0457(12) Uani 0.593(10) 1 d D . P A 1
C4 C 0.3397(14) 0.6192(12) 0.2951(5) 0.022(3) Uani 0.593(10) 1 d D . P A 1
H4A H 0.344495 0.549480 0.324068 0.027 Uiso 0.593(10) 1 calc DR U P A 1
H4B H 0.250826 0.596566 0.265356 0.027 Uiso 0.593(10) 1 calc R U P A 1
C5 C 0.5129(10) 0.6391(7) 0.2711(3) 0.0194(19) Uani 0.593(10) 1 d D . P A 1
H5 H 0.602695 0.592563 0.295170 0.023 Uiso 0.593(10) 1 calc R U P A 1
C6 C 0.5260(11) 0.5990(9) 0.2104(3) 0.023(2) Uani 0.593(10) 1 d D . P A 1
H6A H 0.416916 0.614208 0.188285 0.028 Uiso 0.593(10) 1 calc R U P A 1
H6B H 0.557097 0.504764 0.207600 0.028 Uiso 0.593(10) 1 calc R U P A 1
C7 C 0.6697(7) 0.6891(4) 0.1894(2) 0.0388(13) Uani 0.593(10) 1 d D . P A 1
C8 C 0.6407(8) 0.8210(5) 0.2187(2) 0.0438(14) Uani 0.593(10) 1 d D . P A 1
H8A H 0.750997 0.865116 0.228453 0.053 Uiso 0.593(10) 1 calc R U P A 1
H8B H 0.569806 0.880020 0.193844 0.053 Uiso 0.593(10) 1 calc R U P A 1
C1B C 0.4793(16) 0.8057(11) 0.2436(5) 0.024(3) Uani 0.407(10) 1 d D . P A 2
H1B H 0.391703 0.849046 0.217490 0.029 Uiso 0.407(10) 1 calc R U P A 2
C2B C 0.450(2) 0.8566(11) 0.3019(5) 0.038(3) Uani 0.407(10) 1 d D . P A 2
H2C H 0.409426 0.948828 0.300885 0.045 Uiso 0.407(10) 1 calc R U P A 2
H2D H 0.555334 0.850569 0.327039 0.045 Uiso 0.407(10) 1 calc R U P A 2
C3B C 0.3072(8) 0.7580(5) 0.3209(2) 0.0457(12) Uani 0.407(10) 1 d D . P A 2
C4B C 0.395(2) 0.6282(19) 0.3043(6) 0.024(5) Uani 0.407(10) 1 d D . P A 2
H4C H 0.500058 0.611682 0.328455 0.029 Uiso 0.407(10) 1 calc R U P A 2
H4D H 0.317551 0.551829 0.306610 0.029 Uiso 0.407(10) 1 calc R U P A 2
C5B C 0.4365(15) 0.6556(10) 0.2430(5) 0.024(3) Uani 0.407(10) 1 d D . P A 2
H5B H 0.336262 0.635934 0.216344 0.029 Uiso 0.407(10) 1 calc R U P A 2
C6B C 0.5953(17) 0.5838(12) 0.2260(6) 0.026(3) Uani 0.407(10) 1 d D . P A 2
H6C H 0.673486 0.562121 0.258858 0.031 Uiso 0.407(10) 1 calc R U P A 2
H6D H 0.566340 0.502498 0.204619 0.031 Uiso 0.407(10) 1 calc R U P A 2
C7B C 0.6697(7) 0.6891(4) 0.1894(2) 0.0388(13) Uani 0.407(10) 1 d D . P A 2
C8B C 0.6407(8) 0.8210(5) 0.2187(2) 0.0438(14) Uani 0.407(10) 1 d D . P A 2
H8C H 0.733276 0.838657 0.247867 0.053 Uiso 0.407(10) 1 calc R U P A 2
H8D H 0.635713 0.894490 0.191467 0.053 Uiso 0.407(10) 1 calc R U P A 2
C9 C 0.0258(7) 0.7150(5) 0.3431(2) 0.0405(13) Uani 1 1 d . . . . .
H9A H 0.034717 0.620561 0.333488 0.049 Uiso 1 1 calc R U . . .
H9B H -0.093854 0.742537 0.334677 0.049 Uiso 1 1 calc R U . . .
C10 C 0.0719(5) 0.7328(4) 0.40555(17) 0.0237(9) Uani 1 1 d . . . . .
C11 C 0.2599(5) 0.6987(4) 0.41440(17) 0.0245(10) Uani 1 1 d . . . . .
H11A H 0.299642 0.716463 0.453797 0.029 Uiso 1 1 calc R U . . .
H11B H 0.276145 0.603709 0.407064 0.029 Uiso 1 1 calc DR U . . .
C12 C 0.0435(6) 0.8764(4) 0.42226(17) 0.0258(10) Uani 1 1 d . . . . .
H12A H 0.118810 0.934488 0.401688 0.031 Uiso 1 1 calc R U . . .
H12B H -0.075900 0.901731 0.411802 0.031 Uiso 1 1 calc R U . . .
C13 C -0.0299(6) 0.6365(5) 0.4399(2) 0.0383(12) Uani 1 1 d . . . . .
H13A H -0.006219 0.545625 0.427582 0.046 Uiso 1 1 calc R U . . .
H13B H 0.011627 0.643887 0.479748 0.046 Uiso 1 1 calc DR U . . .
C14 C -0.2232(7) 0.6581(7) 0.4354(3) 0.070(2) Uani 1 1 d . . . . .
H14A H -0.249085 0.745317 0.450183 0.105 Uiso 1 1 calc R U . . .
H14B H -0.278018 0.590259 0.457129 0.105 Uiso 1 1 calc R U . . .
H14C H -0.265921 0.652386 0.396091 0.105 Uiso 1 1 calc R U . . .
C15 C 0.7333(5) 0.7715(4) 0.10084(18) 0.0254(10) Uani 1 1 d . . . . .
H15A H 0.727166 0.863928 0.113829 0.030 Uiso 1 1 calc R U . . .
H15B H 0.695379 0.769356 0.060575 0.030 Uiso 1 1 calc DR U . . .
C16 C 0.9178(5) 0.7231(4) 0.10861(18) 0.0239(10) Uani 1 1 d . . . . .
C17 C 0.9598(6) 0.7175(5) 0.17183(19) 0.0323(11) Uani 1 1 d . . . . .
H17A H 1.074017 0.677975 0.179420 0.039 Uiso 1 1 calc R U . . .
H17B H 0.963055 0.808145 0.187109 0.039 Uiso 1 1 calc R U . . .
C18 C 0.9314(5) 0.5848(4) 0.08390(17) 0.0238(9) Uani 1 1 d . . . . .
H18A H 1.045796 0.548300 0.094344 0.029 Uiso 1 1 calc R U . . .
H18B H 0.845972 0.526604 0.099764 0.029 Uiso 1 1 calc DR U . . .
C19 C 1.0334(6) 0.8217(5) 0.0814(2) 0.0356(12) Uani 1 1 d . . . . .
H19A H 0.996862 0.828413 0.041096 0.043 Uiso 1 1 calc R U . . .
H19B H 1.017618 0.909401 0.098360 0.043 Uiso 1 1 calc R U . . .
C20 C 1.2227(7) 0.7872(6) 0.0870(3) 0.0584(17) Uani 1 1 d . . . . .
H20A H 1.261275 0.782302 0.126722 0.088 Uiso 1 1 calc R U . . .
H20B H 1.287518 0.855260 0.068677 0.088 Uiso 1 1 calc R U . . .
H20C H 1.240697 0.701835 0.069177 0.088 Uiso 1 1 calc R U . . .

loop_
_atom_site_aniso_label
_atom_site_aniso_U_11
_atom_site_aniso_U_22
_atom_site_aniso_U_33
_atom_site_aniso_U_23
_atom_site_aniso_U_13
_atom_site_aniso_U_12
O1 0.089(2) 0.036(2) 0.0265(18) 0.0025(15) 0.0123(17) 0.0250(19)
O2 0.0311(18) 0.0273(17) 0.052(2) -0.0040(15) 0.0160(16) 0.0037(15)
O3 0.048(2) 0.0277(18) 0.0222(17) -0.0099(13) 0.0047(14) 0.0064(16)
O4 0.0279(17) 0.0350(18) 0.0395(19) -0.0086(15) 0.0125(14) -0.0010(15)
O5 0.071(3) 0.0249(17) 0.0231(17) 0.0032(13) 0.0020(16) 0.0013(18)
O6 0.050(2) 0.0352(18) 0.0212(16) -0.0084(14) 0.0037(15) 0.0098(17)
C1 0.034(4) 0.026(4) 0.022(4) -0.006(3) -0.006(3) 0.005(3)
C2 0.042(4) 0.030(4) 0.010(4) 0.004(3) -0.003(3) 0.015(3)
C3 0.085(3) 0.028(2) 0.028(3) 0.0045(19) 0.025(2) 0.019(2)
C4 0.026(7) 0.019(5) 0.023(6) 0.000(4) 0.000(5) -0.002(5)
C5 0.024(4) 0.013(3) 0.021(4) -0.005(3) 0.003(3) 0.003(3)
C6 0.025(5) 0.021(4) 0.024(5) -0.002(3) 0.002(4) 0.004(4)
C7 0.065(4) 0.023(2) 0.031(3) -0.006(2) 0.025(2) -0.006(2)
C8 0.066(4) 0.028(3) 0.040(3) -0.008(2) 0.025(3) -0.006(3)
C1B 0.036(7) 0.020(5) 0.018(5) -0.007(4) 0.007(5) 0.005(5)
C2B 0.078(6) 0.020(4) 0.017(5) -0.001(4) 0.015(5) 0.019(4)
C3B 0.085(3) 0.028(2) 0.028(3) 0.0045(19) 0.025(2) 0.019(2)
C4B 0.032(11) 0.024(7) 0.016(7) -0.006(5) -0.007(7) 0.005(8)
C5B 0.032(6) 0.026(6) 0.014(6) -0.007(4) -0.002(4) 0.002(4)
C6B 0.032(6) 0.019(4) 0.025(6) -0.001(4) 0.006(5) 0.000(4)
C7B 0.065(4) 0.023(2) 0.031(3) -0.006(2) 0.025(2) -0.006(2)
C8B 0.066(4) 0.028(3) 0.040(3) -0.008(2) 0.025(3) -0.006(3)
C9 0.046(3) 0.045(3) 0.029(3) -0.013(2) -0.008(2) 0.016(3)
C10 0.022(2) 0.027(2) 0.022(2) -0.0049(17) -0.0006(17) 0.0010(19)
C11 0.031(2) 0.021(2) 0.021(2) -0.0032(17) 0.0025(18) 0.0043(19)
C12 0.027(2) 0.027(2) 0.023(2) -0.0025(18) 0.0006(17) 0.0108(19)
C13 0.037(3) 0.030(3) 0.049(3) -0.013(2) 0.014(2) -0.006(2)
C14 0.035(3) 0.066(4) 0.112(6) -0.037(4) 0.028(4) -0.016(3)
C15 0.026(2) 0.029(2) 0.021(2) -0.0050(18) 0.0016(18) 0.0062(19)
C16 0.025(2) 0.020(2) 0.026(2) -0.0014(17) -0.0024(18) 0.0011(18)
C17 0.039(3) 0.027(2) 0.029(3) -0.004(2) -0.011(2) 0.006(2)
C18 0.021(2) 0.026(2) 0.025(2) -0.0044(18) 0.0021(17) 0.0029(18)
C19 0.034(3) 0.029(3) 0.045(3) -0.005(2) 0.013(2) -0.008(2)
C20 0.038(3) 0.058(4) 0.082(5) -0.008(3) 0.022(3) -0.014(3)

loop_
_atom_type_symbol
_atom_type_description
_atom_type_scat_dispersion_real
_atom_type_scat_dispersion_imag
_atom_type_scat_source
C C 0.0033 0.0016 'International Tables Vol C Tables 4.2.6.8 and 6.1.1.4'
H H 0.0000 0.0000 'International Tables Vol C Tables 4.2.6.8 and 6.1.1.4'
O O 0.0106 0.0060 'International Tables Vol C Tables 4.2.6.8 and 6.1.1.4'

loop_
_geom_angle_atom_site_label_1
_geom_angle_atom_site_label_2
_geom_angle_atom_site_label_3
_geom_angle
_geom_angle_site_symmetry_1
_geom_angle_site_symmetry_3
_geom_angle_publ_flag
C9 O1 C3 112.8(4) . . ?
C9 O1 C3B 112.8(4) . . ?
C3B O2 C11 113.4(4) . . ?
C3 O2 C11 113.4(4) . . ?
C12 O3 H3O 112(7) . . ?
C12 O3 H3P 126(6) . . ?
H3O O3 H3P 91(8) . . ?
C7B O4 C15 112.7(3) . . ?
C7 O4 C15 112.7(3) . . ?
C7B O5 C17 112.9(3) . . ?
C7 O5 C17 112.9(3) . . ?
C18 O6 H6O 126.9(16) . . ?
C18 O6 H6P 109.6 . . ?
H6O O6 H6P 112.7 . . ?
C8 C1 C2 119.4(7) . . ?
C8 C1 C5 106.8(5) . . ?
C2 C1 C5 104.4(6) . . ?
C8 C1 H1 108.6 . . ?
C2 C1 H1 108.6 . . ?
C5 C1 H1 108.6 . . ?
C3 C2 C1 100.4(6) . . ?
C3 C2 H2A 111.7 . . ?
C1 C2 H2A 111.7 . . ?
C3 C2 H2B 111.7 . . ?
C1 C2 H2B 111.7 . . ?
H2A C2 H2B 109.5 . . ?
O2 C3 O1 111.3(4) . . ?
O2 C3 C2 117.2(6) . . ?
O1 C3 C2 97.8(5) . . ?
O2 C3 C4 116.4(6) . . ?
O1 C3 C4 107.8(6) . . ?
C2 C3 C4 104.4(6) . . ?
C5 C4 C3 101.7(8) . . ?
C5 C4 H4A 111.4 . . ?
C3 C4 H4A 111.4 . . ?
C5 C4 H4B 111.4 . . ?
C3 C4 H4B 111.4 . . ?
H4A C4 H4B 109.3 . . ?
C6 C5 C4 116.4(8) . . ?
C6 C5 C1 104.3(6) . . ?
C4 C5 C1 107.4(7) . . ?
C6 C5 H5 109.5 . . ?
C4 C5 H5 109.5 . . ?
C1 C5 H5 109.5 . . ?
C5 C6 C7 104.3(6) . . ?
C5 C6 H6A 110.9 . . ?
C7 C6 H6A 110.9 . . ?
C5 C6 H6B 110.9 . . ?
C7 C6 H6B 110.9 . . ?
H6A C6 H6B 108.9 . . ?
O5 C7 O4 110.8(3) . . ?
O5 C7 C8 112.6(4) . . ?
O4 C7 C8 113.4(4) . . ?
O5 C7 C6 115.7(5) . . ?
O4 C7 C6 100.4(5) . . ?
C8 C7 C6 103.3(5) . . ?
C1 C8 C7 107.2(4) . . ?
C1 C8 H8A 110.3 . . ?
C7 C8 H8A 110.3 . . ?
C1 C8 H8B 110.3 . . ?
C7 C8 H8B 110.3 . . ?
H8A C8 H8B 108.5 . . ?
C8B C1B C2B 122.1(11) . . ?
C8B C1B C5B 107.2(8) . . ?
C2B C1B C5B 107.1(9) . . ?
C8B C1B H1B 106.5 . . ?
C2B C1B H1B 106.5 . . ?
C5B C1B H1B 106.5 . . ?
C1B C2B C3B 101.6(9) . . ?
C1B C2B H2C 111.5 . . ?
C3B C2B H2C 111.5 . . ?
C1B C2B H2D 111.5 . . ?
C3B C2B H2D 111.5 . . ?
H2C C2B H2D 109.3 . . ?
O2 C3B O1 111.3(4) . . ?
O2 C3B C4B 104.2(7) . . ?
O1 C3B C4B 125.6(8) . . ?
O2 C3B C2B 92.4(6) . . ?
O1 C3B C2B 120.5(7) . . ?
C4B C3B C2B 97.1(10) . . ?
C5B C4B C3B 102.4(11) . . ?
C5B C4B H4C 111.3 . . ?
C3B C4B H4C 111.3 . . ?
C5B C4B H4D 111.3 . . ?
C3B C4B H4D 111.3 . . ?
H4C C4B H4D 109.2 . . ?
C6B C5B C4B 113.3(12) . . ?
C6B C5B C1B 106.7(9) . . ?
C4B C5B C1B 103.0(10) . . ?
C6B C5B H5B 111.1 . . ?
C4B C5B H5B 111.1 . . ?
C1B C5B H5B 111.1 . . ?
C7B C6B C5B 99.9(8) . . ?
C7B C6B H6C 111.8 . . ?
C5B C6B H6C 111.8 . . ?
C7B C6B H6D 111.8 . . ?
C5B C6B H6D 111.8 . . ?
H6C C6B H6D 109.5 . . ?
O5 C7B O4 110.8(3) . . ?
O5 C7B C6B 93.1(6) . . ?
O4 C7B C6B 119.6(7) . . ?
O5 C7B C8B 112.6(4) . . ?
O4 C7B C8B 113.4(4) . . ?
C6B C7B C8B 105.9(6) . . ?
C1B C8B C7B 104.8(5) . . ?
C1B C8B H8C 110.8 . . ?
C7B C8B H8C 110.8 . . ?
C1B C8B H8D 110.8 . . ?
C7B C8B H8D 110.8 . . ?
H8C C8B H8D 108.9 . . ?
O1 C9 C10 112.4(4) . . ?
O1 C9 H9A 109.1 . . ?
C10 C9 H9A 109.1 . . ?
O1 C9 H9B 109.1 . . ?
C10 C9 H9B 109.1 . . ?
H9A C9 H9B 107.9 . . ?
C11 C10 C9 105.9(4) . . ?
C11 C10 C12 109.8(4) . . ?
C9 C10 C12 109.8(4) . . ?
C11 C10 C13 108.6(4) . . ?
C9 C10 C13 110.6(4) . . ?
C12 C10 C13 112.0(4) . . ?
O2 C11 C10 110.9(3) . . ?
O2 C11 H11A 109.5 . . ?
C10 C11 H11A 109.5 . . ?
O2 C11 H11B 109.5 . . ?
C10 C11 H11B 109.5 . . ?
H11A C11 H11B 108.0 . . ?
O3 C12 C10 110.8(3) . . ?
O3 C12 H12A 109.5 . . ?
C10 C12 H12A 109.5 . . ?
O3 C12 H12B 109.5 . . ?
C10 C12 H12B 109.5 . . ?
H12A C12 H12B 108.1 . . ?
C14 C13 C10 115.0(5) . . ?
C14 C13 H13A 108.5 . . ?
C10 C13 H13A 108.5 . . ?
C14 C13 H13B 108.5 . . ?
C10 C13 H13B 108.5 . . ?
H13A C13 H13B 107.5 . . ?
C13 C14 H14A 109.5 . . ?
C13 C14 H14B 109.5 . . ?
H14A C14 H14B 109.5 . . ?
C13 C14 H14C 109.5 . . ?
H14A C14 H14C 109.5 . . ?
H14B C14 H14C 109.5 . . ?
O4 C15 C16 111.2(3) . . ?
O4 C15 H15A 109.4 . . ?
C16 C15 H15A 109.4 . . ?
O4 C15 H15B 109.4 . . ?
C16 C15 H15B 109.4 . . ?
H15A C15 H15B 108.0 . . ?
C19 C16 C17 110.6(4) . . ?
C19 C16 C18 112.1(4) . . ?
C17 C16 C18 109.4(3) . . ?
C19 C16 C15 109.0(4) . . ?
C17 C16 C15 105.8(4) . . ?
C18 C16 C15 109.8(4) . . ?
O5 C17 C16 111.8(4) . . ?
O5 C17 H17A 109.3 . . ?
C16 C17 H17A 109.3 . . ?
O5 C17 H17B 109.3 . . ?
C16 C17 H17B 109.3 . . ?
H17A C17 H17B 107.9 . . ?
O6 C18 C16 111.2(3) . . ?
O6 C18 H18A 109.4 . . ?
C16 C18 H18A 109.4 . . ?
O6 C18 H18B 109.4 . . ?
C16 C18 H18B 109.4 . . ?
H18A C18 H18B 108.0 . . ?
C20 C19 C16 114.7(4) . . ?
C20 C19 H19A 108.6 . . ?
C16 C19 H19A 108.6 . . ?
C20 C19 H19B 108.6 . . ?
C16 C19 H19B 108.6 . . ?
H19A C19 H19B 107.6 . . ?
C19 C20 H20A 109.5 . . ?
C19 C20 H20B 109.5 . . ?
H20A C20 H20B 109.5 . . ?
C19 C20 H20C 109.5 . . ?
H20A C20 H20C 109.5 . . ?
H20B C20 H20C 109.5 . . ?

loop_
_geom_bond_atom_site_label_1
_geom_bond_atom_site_label_2
_geom_bond_distance
_geom_bond_site_symmetry_2
_geom_bond_publ_flag
O1 C9 1.404(7) . ?
O1 C3 1.422(7) . ?
O1 C3B 1.422(7) . ?
O2 C3B 1.411(6) . ?
O2 C3 1.411(6) . ?
O2 C11 1.427(5) . ?
O3 C12 1.424(5) . ?
O3 H3O 0.91(2) . ?
O3 H3P 0.92(2) . ?
O4 C7B 1.413(6) . ?
O4 C7 1.413(6) . ?
O4 C15 1.427(5) . ?
O5 C7B 1.410(7) . ?
O5 C7 1.410(7) . ?
O5 C17 1.429(6) . ?
O6 C18 1.430(5) . ?
O6 H6O 0.956(15) . ?
O6 H6P 0.8225 . ?
C1 C8 1.524(9) . ?
C1 C2 1.527(11) . ?
C1 C5 1.567(10) . ?
C1 H1 1.0000 . ?
C2 C3 1.518(9) . ?
C2 H2A 0.9900 . ?
C2 H2B 0.9900 . ?
C3 C4 1.566(12) . ?
C4 C5 1.529(12) . ?
C4 H4A 0.9900 . ?
C4 H4B 0.9900 . ?
C5 C6 1.519(10) . ?
C5 H5 1.0000 . ?
C6 C7 1.564(9) . ?
C6 H6A 0.9900 . ?
C6 H6B 0.9900 . ?
C7 C8 1.536(6) . ?
C8 H8A 0.9900 . ?
C8 H8B 0.9900 . ?
C1B C8B 1.447(11) . ?
C1B C2B 1.522(13) . ?
C1B C5B 1.561(15) . ?
C1B H1B 1.0000 . ?
C2B C3B 1.595(13) . ?
C2B H2C 0.9900 . ?
C2B H2D 0.9900 . ?
C3B C4B 1.552(16) . ?
C4B C5B 1.551(16) . ?
C4B H4C 0.9900 . ?
C4B H4D 0.9900 . ?
C5B C6B 1.525(14) . ?
C5B H5B 1.0000 . ?
C6B C7B 1.524(11) . ?
C6B H6C 0.9900 . ?
C6B H6D 0.9900 . ?
C7B C8B 1.536(6) . ?
C8B H8C 0.9900 . ?
C8B H8D 0.9900 . ?
C9 C10 1.524(6) . ?
C9 H9A 0.9900 . ?
C9 H9B 0.9900 . ?
C10 C11 1.520(6) . ?
C10 C12 1.532(6) . ?
C10 C13 1.537(6) . ?
C11 H11A 0.9900 . ?
C11 H11B 0.9900 . ?
C12 H12A 0.9900 . ?
C12 H12B 0.9900 . ?
C13 C14 1.534(7) . ?
C13 H13A 0.9900 . ?
C13 H13B 0.9900 . ?
C14 H14A 0.9800 . ?
C14 H14B 0.9800 . ?
C14 H14C 0.9800 . ?
C15 C16 1.532(6) . ?
C15 H15A 0.9900 . ?
C15 H15B 0.9900 . ?
C16 C19 1.528(6) . ?
C16 C17 1.528(6) . ?
C16 C18 1.529(6) . ?
C17 H17A 0.9900 . ?
C17 H17B 0.9900 . ?
C18 H18A 0.9900 . ?
C18 H18B 0.9900 . ?
C19 C20 1.527(7) . ?
C19 H19A 0.9900 . ?
C19 H19B 0.9900 . ?
C20 H20A 0.9800 . ?
C20 H20B 0.9800 . ?
C20 H20C 0.9800 . ?
